data_2211805
loop_
_publ_author_name
'Zhen-Ming Zhang'
'Da-Qi Wang'
'Gao Jian'
'Shuan Li'

_publ_section_title
;Poly[[dicopper(II)-\m-4,4'-bipyridyl-bis[\m-<i>N</i>-(hydroxypropyl)propane-1,3-diamine]]
 bis(perchlorate)]
;
_journal_coeditor_code EZ2054
_journal_issue 1
_journal_name_full 'Acta Crystallographica Section E'
_journal_page_first m172
_journal_page_last m174
_journal_paper_doi 10.1107/S1600536806053165
_journal_volume 63
_journal_year 2007
_chemical_formula_iupac '[Cu2 (C6 H15 N2 O)2 (C10 H8 N2)] (Cl O4)2'
_chemical_formula_moiety 'C22 H38 Cu2 N6 O2, 2(Cl O4)'
_chemical_formula_sum 'C22 H38 Cl2 Cu2 N6 O10'
_chemical_formula_weight 744.56
_chemical_name_systematic
;
Poly[[dicopper(II)-\m-4,4'-bipyridyl-bis[\m-N-(hydroxylpropyl)propane-1,3-
diamine]] bis(perchlorate)]
;
_space_group_IT_number 15
_symmetry_cell_setting monoclinic
_symmetry_space_group_name_Hall '-C 2yc'
_symmetry_space_group_name_H-M 'C 1 2/c 1'
_atom_sites_solution_hydrogens geom
_atom_sites_solution_primary direct
_atom_sites_solution_secondary difmap
_audit_creation_method SHELXL-97
_cell_angle_alpha 90.00
_cell_angle_beta 91.175(3)
_cell_angle_gamma 90.00
_cell_formula_units_Z 4
_cell_length_a 11.989(2)
_cell_length_b 19.699(3)
_cell_length_c 13.297(3)
_cell_measurement_reflns_used 1023
_cell_measurement_temperature 293(2)
_cell_measurement_theta_max 17.9
_cell_measurement_theta_min 2.5
_cell_volume 3139.7(10)
_computing_cell_refinement 'SAINT (Bruker, 2003)'
_computing_data_collection 'SMART (Bruker, 2003)'
_computing_data_reduction SAINT
_computing_molecular_graphics 'SHELXTL (Sheldrick, 1997b)'
_computing_publication_material SHELXTL
_computing_structure_refinement 'SHELXL97 (Sheldrick, 1997a)'
_computing_structure_solution 'SHELXS97 (Sheldrick, 1997a)'
_diffrn_ambient_temperature 293(2)
_diffrn_measured_fraction_theta_full 0.990
_diffrn_measured_fraction_theta_max 0.990
_diffrn_measurement_device_type 'Bruker SMART 1000 CCD area-detector'
_diffrn_measurement_method '\f and \w'
_diffrn_radiation_monochromator graphite
_diffrn_radiation_source 'fine-focus sealed tube'
_diffrn_radiation_type MoK\a
_diffrn_radiation_wavelength 0.71073
_diffrn_reflns_av_R_equivalents 0.083
_diffrn_reflns_av_sigmaI/netI 0.103
_diffrn_reflns_limit_h_max 14
_diffrn_reflns_limit_h_min -13
_diffrn_reflns_limit_k_max 21
_diffrn_reflns_limit_k_min -23
_diffrn_reflns_limit_l_max 14
_diffrn_reflns_limit_l_min -15
_diffrn_reflns_number 8102
_diffrn_reflns_theta_full 25.0
_diffrn_reflns_theta_max 25.0
_diffrn_reflns_theta_min 2.0
_diffrn_standards_number 0
_exptl_absorpt_coefficient_mu 1.584
_exptl_absorpt_correction_T_max 0.665
_exptl_absorpt_correction_T_min 0.570
_exptl_absorpt_correction_type multi-scan
_exptl_absorpt_process_details '(SADABS; Sheldrick, 2002)'
_exptl_crystal_colour blue
_exptl_crystal_density_diffrn 1.575
_exptl_crystal_density_method 'not measured'
_exptl_crystal_description block
_exptl_crystal_F_000 1536
_exptl_crystal_size_max 0.40
_exptl_crystal_size_mid 0.32
_exptl_crystal_size_min 0.28
_refine_diff_density_max 0.56
_refine_diff_density_min -0.38
_refine_ls_extinction_method none
_refine_ls_goodness_of_fit_ref 1.00
_refine_ls_hydrogen_treatment constr
_refine_ls_matrix_type full
_refine_ls_number_parameters 210
_refine_ls_number_reflns 2748
_refine_ls_number_restraints 21
_refine_ls_restrained_S_all 1.05
_refine_ls_R_factor_all 0.151
_refine_ls_R_factor_gt 0.066
_refine_ls_shift/su_max 0.000
_refine_ls_shift/su_mean 0.000
_refine_ls_structure_factor_coef Fsqd
_refine_ls_weighting_details 'calc w=1/[\s^2^(Fo^2^)+(0.096P)^2^+] where P=(Fo^2^+2Fc^2^)/3'
_refine_ls_weighting_scheme calc
_refine_ls_wR_factor_gt 0.160
_refine_ls_wR_factor_ref 0.210
_reflns_number_gt 1223
_reflns_number_total 2748
_reflns_threshold_expression I>2\s(I)
_cod_data_source_file ez2054.cif
_cod_data_source_block I
_cod_depositor_comments
;
The following automatic conversions were performed:
'_symmetry_cell_setting' value 'Monoclinic' changed to 'monoclinic'
according to '/home/saulius/struct/CIF-dictionaries/cif_core.dic'
dictionary named 'cif_core.dic' version 2.4.1 from 2010-06-29.

Automatic conversion script
Id: cif_fix_enum 1527 2010-12-29 10:47:43Z saulius 

The following automatic conversions were performed:

'_symmetry_cell_setting' value 'Monoclinic' changed to 'monoclinic'
according to /home/saulius/struct/CIF-dictionaries/cif_core.dic
dictionary named 'cif_core.dic' version 2.4.1 from 2010-06-29.

Automatic conversion script
Id: cif_fix_values 1715 2011-07-08 13:25:40Z adriana 
;
_cod_original_sg_symbol_H-M 'C 2/c'
_cod_database_code 2211805
_cod_database_fobs_code 2211805

loop_
_symmetry_equiv_pos_as_xyz
'x, y, z'
'-x, y, -z+1/2'
'x+1/2, y+1/2, z'
'-x+1/2, y+1/2, -z+1/2'
'-x, -y, -z'
'x, -y, z-1/2'
'-x+1/2, -y+1/2, -z'
'x+1/2, -y+1/2, z-1/2'

loop_
_atom_site_type_symbol
_atom_site_label
_atom_site_fract_x
_atom_site_fract_y
_atom_site_fract_z
_atom_site_U_iso_or_equiv
_atom_site_adp_type
_atom_site_calc_flag
_atom_site_refinement_flags
_atom_site_occupancy
_atom_site_disorder_assembly
_atom_site_disorder_group
Cu Cu1 0.72678(9) 0.32492(5) 0.01942(7) 0.0570(4) Uani d . 1 . .
Cl Cl1 0.5000 0.0801(3) 0.2500 0.1163(16) Uani d SD 1 . .
Cl Cl2 0.5000 0.5154(3) 0.2500 0.1332(18) Uani d SD 1 . .
N N1 0.7316(9) 0.3841(4) 0.1391(6) 0.113(3) Uani d D 1 . .
H H1 0.6580 0.3954 0.1393 0.135 Uiso calc R 1 A 1
N N2 0.7357(7) 0.4038(3) -0.0742(5) 0.079(2) Uani d . 1 . .
H H2A 0.7704 0.3898 -0.1299 0.095 Uiso calc R 1 B 1
H H2B 0.6656 0.4153 -0.0929 0.095 Uiso calc R 1 B 1
N N3 0.5274(6) 0.3118(4) 0.0296(6) 0.071(2) Uani d . 1 . .
O O1 0.3963(9) 0.1098(6) 0.2402(8) 0.196(5) Uani d DU 1 . .
O O2 0.5053(19) 0.0770(11) 0.3658(10) 0.176(8) Uani d PD 0.50 . .
O O3 0.506(3) 0.0153(7) 0.2172(13) 0.160(12) Uani d PD 0.50 . .
O O4 0.5899(12) 0.5577(6) 0.2374(9) 0.228(7) Uani d D 1 . .
O O5 0.4805(12) 0.4786(7) 0.1659(10) 0.271(8) Uani d D 1 . .
O O6 0.7677(5) 0.2422(2) 0.0876(4) 0.0579(15) Uani d . 1 . .
C C1 0.8070(9) 0.2329(5) 0.1867(7) 0.084(3) Uani d . 1 C .
H H1A 0.8744 0.2056 0.1859 0.101 Uiso calc R 1 . .
H H1B 0.7516 0.2081 0.2240 0.101 Uiso calc R 1 . .
C C2 0.8319(12) 0.2990(6) 0.2397(7) 0.106(4) Uani d . 1 . .
H H2C 0.8535 0.2896 0.3090 0.127 Uiso calc R 1 C .
H H2D 0.8945 0.3208 0.2078 0.127 Uiso calc R 1 . .
C C3 0.7359(15) 0.3460(6) 0.2381(8) 0.130(5) Uani d . 1 C .
H H3A 0.7432 0.3779 0.2934 0.156 Uiso calc R 1 . .
H H3B 0.6673 0.3206 0.2462 0.156 Uiso calc R 1 . .
C C4 0.774(2) 0.4487(7) 0.1493(13) 0.120(8) Uani d PD 0.689(16) C 1
H H4A 0.8541 0.4452 0.1628 0.144 Uiso calc PR 0.689(16) C 1
H H4B 0.7414 0.4698 0.2074 0.144 Uiso calc PR 0.689(16) C 1
C C5 0.756(2) 0.4940(8) 0.0611(12) 0.107(7) Uani d PD 0.689(16) C 1
H H5A 0.7958 0.5363 0.0739 0.128 Uiso calc PR 0.689(16) C 1
H H5B 0.6776 0.5046 0.0555 0.128 Uiso calc PR 0.689(16) C 1
C C6 0.7932(18) 0.4665(8) -0.0373(13) 0.099(6) Uani d PD 0.689(16) C 1
H H6A 0.8725 0.4571 -0.0320 0.119 Uiso calc PR 0.689(16) C 1
H H6B 0.7828 0.5016 -0.0878 0.119 Uiso calc PR 0.689(16) C 1
C C4' 0.824(3) 0.4296(18) 0.121(3) 0.120(8) Uani d PD 0.311(16) C 2
H H4'1 0.8899 0.4021 0.1132 0.144 Uiso calc PR 0.311(16) C 2
H H4'2 0.8353 0.4566 0.1817 0.144 Uiso calc PR 0.311(16) C 2
C C5' 0.816(4) 0.478(2) 0.032(3) 0.107(7) Uani d PD 0.311(16) C 2
H H5'1 0.8815 0.4724 -0.0083 0.128 Uiso calc PR 0.311(16) C 2
H H5'2 0.8176 0.5246 0.0580 0.128 Uiso calc PR 0.311(16) C 2
C C6' 0.711(4) 0.470(2) -0.036(3) 0.099(6) Uani d PD 0.311(16) C 2
H H6'1 0.6429 0.4705 0.0022 0.119 Uiso calc PR 0.311(16) C 2
H H6'2 0.7071 0.5039 -0.0886 0.119 Uiso calc PR 0.311(16) C 2
C C7 0.4961(9) 0.2528(6) 0.0654(9) 0.100(4) Uani d . 1 C .
H H7 0.5492 0.2269 0.1000 0.120 Uiso calc R 1 . .
C C8 0.3899(8) 0.2267(5) 0.0551(7) 0.083(3) Uani d . 1 . .
H H8 0.3739 0.1841 0.0813 0.099 Uiso calc R 1 C .
C C9 0.3074(7) 0.2633(4) 0.0060(6) 0.057(2) Uani d . 1 . .
C C10 0.3401(8) 0.3243(5) -0.0299(8) 0.080(3) Uani d . 1 . .
H H10 0.2885 0.3516 -0.0639 0.096 Uiso calc R 1 C .
C C11 0.4494(9) 0.3468(5) -0.0169(8) 0.089(3) Uani d . 1 C .
H H11 0.4681 0.3890 -0.0428 0.107 Uiso calc R 1 . .

loop_
_atom_site_aniso_label
_atom_site_aniso_U_11
_atom_site_aniso_U_22
_atom_site_aniso_U_33
_atom_site_aniso_U_12
_atom_site_aniso_U_13
_atom_site_aniso_U_23
Cu1 0.0587(7) 0.0559(7) 0.0566(7) -0.0017(5) 0.0010(5) -0.0001(5)
Cl1 0.089(3) 0.097(3) 0.164(5) 0.000 0.030(3) 0.000
Cl2 0.138(5) 0.127(4) 0.133(4) 0.000 -0.031(4) 0.000
N1 0.188(11) 0.064(5) 0.086(6) -0.026(6) -0.009(6) -0.007(5)
N2 0.101(6) 0.065(5) 0.072(5) 0.004(4) 0.020(4) 0.004(4)
N3 0.060(5) 0.077(5) 0.077(5) -0.007(4) 0.006(4) 0.014(4)
O1 0.175(8) 0.206(8) 0.210(8) 0.064(7) 0.044(7) 0.064(7)
O2 0.21(2) 0.20(2) 0.122(16) -0.021(18) 0.024(15) 0.021(15)
O3 0.22(2) 0.098(11) 0.16(3) 0.001(19) -0.05(3) -0.031(13)
O4 0.301(18) 0.211(11) 0.170(10) -0.100(11) -0.056(13) 0.022(10)
O5 0.200(13) 0.310(16) 0.304(15) -0.057(12) 0.001(11) -0.212(14)
O6 0.066(4) 0.062(3) 0.045(3) 0.009(3) -0.009(3) -0.001(3)
C1 0.115(9) 0.072(6) 0.063(6) -0.008(6) -0.018(6) 0.007(5)
C2 0.145(12) 0.118(9) 0.053(6) -0.031(8) -0.031(7) 0.003(6)
C3 0.221(18) 0.102(9) 0.066(8) -0.001(10) -0.010(9) -0.012(7)
C4 0.23(2) 0.056(10) 0.076(13) 0.014(12) -0.011(12) -0.024(8)
C5 0.18(2) 0.051(10) 0.093(13) 0.002(11) 0.002(13) -0.024(9)
C6 0.120(17) 0.068(8) 0.110(11) -0.027(13) -0.009(15) 0.025(8)
C4' 0.23(2) 0.056(10) 0.076(13) 0.014(12) -0.011(12) -0.024(8)
C5' 0.18(2) 0.051(10) 0.093(13) 0.002(11) 0.002(13) -0.024(9)
C6' 0.120(17) 0.068(8) 0.110(11) -0.027(13) -0.009(15) 0.025(8)
C7 0.046(7) 0.118(9) 0.134(10) -0.001(6) 0.001(6) 0.048(7)
C8 0.050(6) 0.084(6) 0.114(8) -0.003(5) 0.003(5) 0.042(6)
C9 0.048(5) 0.065(5) 0.059(5) 0.006(4) 0.008(4) 0.010(4)
C10 0.062(7) 0.068(6) 0.110(8) -0.009(5) -0.013(5) 0.022(6)
C11 0.075(8) 0.059(6) 0.135(9) -0.004(5) 0.005(7) 0.012(6)

loop_
_atom_type_symbol
_atom_type_description
_atom_type_scat_dispersion_real
_atom_type_scat_dispersion_imag
_atom_type_scat_source
C C 0.0033 0.0016 'International Tables Vol C Tables 4.2.6.8 and 6.1.1.4'
H H 0.0000 0.0000 'International Tables Vol C Tables 4.2.6.8 and 6.1.1.4'
N N 0.0061 0.0033 'International Tables Vol C Tables 4.2.6.8 and 6.1.1.4'
O O 0.0106 0.0060 'International Tables Vol C Tables 4.2.6.8 and 6.1.1.4'
Cu Cu 0.3201 1.2651 'International Tables Vol C Tables 4.2.6.8 and 6.1.1.4'
Cl Cl 0.1484 0.1585 'International Tables Vol C Tables 4.2.6.8 and 6.1.1.4'

loop_
_geom_angle_atom_site_label_1
_geom_angle_atom_site_label_2
_geom_angle_atom_site_label_3
_geom_angle_site_symmetry_1
_geom_angle_site_symmetry_3
_geom_angle
O6 Cu1 O6 . 7_655 75.9(2)
O6 Cu1 N1 . . 96.7(3)
O6 Cu1 N1 7_655 . 172.4(3)
O6 Cu1 N2 . . 159.6(3)
O6 Cu1 N2 7_655 . 94.0(3)
N1 Cu1 N2 . . 92.4(3)
O6 Cu1 N3 . . 97.2(3)
O6 Cu1 N3 7_655 . 91.0(2)
N1 Cu1 N3 . . 91.8(4)
N2 Cu1 N3 . . 100.6(3)
O6 Cu1 Cu1 . 7_655 38.19(14)
O6 Cu1 Cu1 7_655 7_655 37.71(14)
N1 Cu1 Cu1 . 7_655 134.9(3)
N2 Cu1 Cu1 . 7_655 129.5(2)
N3 Cu1 Cu1 . 7_655 95.17(19)
O3 Cl1 O1 . 2_655 112.3(17)
O3 Cl1 O1 2_655 2_655 115.0(15)
O3 Cl1 O1 . . 115.0(15)
O3 Cl1 O1 2_655 . 112.3(17)
O1 Cl1 O1 2_655 . 129.7(12)
O3 Cl1 O2 . . 106.4(10)
O3 Cl1 O2 2_655 . 69.0(11)
O1 Cl1 O2 2_655 . 84.5(9)
O1 Cl1 O2 . . 97.5(8)
O3 Cl1 O2 . 2_655 69.0(11)
O3 Cl1 O2 2_655 2_655 106.4(10)
O1 Cl1 O2 2_655 2_655 97.5(8)
O1 Cl1 O2 . 2_655 84.5(9)
O2 Cl1 O2 . 2_655 175.4(16)
O5 Cl2 O5 . 2_655 114.9(15)
O5 Cl2 O4 . 2_655 107.7(8)
O5 Cl2 O4 2_655 2_655 110.3(8)
O5 Cl2 O4 . . 110.3(8)
O5 Cl2 O4 2_655 . 107.7(8)
O4 Cl2 O4 2_655 . 105.4(13)
C4 N1 C3 . . 111.5(10)
C4' N1 C3 . . 116(2)
C4 N1 Cu1 . . 129.0(10)
C4' N1 Cu1 . . 104.2(18)
C3 N1 Cu1 . . 114.1(6)
C4 N1 H1 . . 97.7
C4' N1 H1 . . 126.3
C3 N1 H1 . . 97.7
Cu1 N1 H1 . . 97.7
C6' N2 Cu1 . . 118.2(18)
C6 N2 Cu1 . . 118.0(8)
C6' N2 H2A . . 132.4
C6 N2 H2A . . 107.8
Cu1 N2 H2A . . 107.8
C6' N2 H2B . . 70.9
C6 N2 H2B . . 107.8
Cu1 N2 H2B . . 107.8
H2A N2 H2B . . 107.1
C11 N3 C7 . . 115.6(9)
C11 N3 Cu1 . . 128.1(7)
C7 N3 Cu1 . . 114.0(6)
Cl1 O2 O3 . 2_655 50.1(8)
O3 O3 Cl1 2_655 . 70.9(8)
O3 O3 O2 2_655 2_655 130.4(16)
Cl1 O3 O2 . 2_655 60.9(8)
C1 O6 Cu1 . . 129.1(5)
C1 O6 Cu1 . 7_655 125.6(5)
Cu1 O6 Cu1 . 7_655 104.1(2)
O6 C1 C2 . . 112.7(7)
O6 C1 H1A . . 109.1
C2 C1 H1A . . 109.1
O6 C1 H1B . . 109.1
C2 C1 H1B . . 109.1
H1A C1 H1B . . 107.8
C3 C2 C1 . . 112.9(10)
C3 C2 H2C . . 109.0
C1 C2 H2C . . 109.0
C3 C2 H2D . . 109.0
C1 C2 H2D . . 109.0
H2C C2 H2D . . 107.8
C2 C3 N1 . . 109.6(11)
C2 C3 H3A . . 109.8
N1 C3 H3A . . 109.8
C2 C3 H3B . . 109.8
N1 C3 H3B . . 109.8
H3A C3 H3B . . 108.2
N1 C4 C5 . . 115.5(14)
N1 C4 H4A . . 108.4
C5 C4 H4A . . 108.4
N1 C4 H4B . . 108.4
C5 C4 H4B . . 108.4
H4A C4 H4B . . 107.5
C4 C5 C6 . . 115.6(14)
C4 C5 H5A . . 108.4
C6 C5 H5A . . 108.4
C4 C5 H5B . . 108.4
C6 C5 H5B . . 108.4
H5A C5 H5B . . 107.4
C5 C6 N2 . . 116.5(15)
C5 C6 H6A . . 108.2
N2 C6 H6A . . 108.2
C5 C6 H6B . . 108.2
N2 C6 H6B . . 108.2
H6A C6 H6B . . 107.3
N1 C4' C5' . . 119(4)
N1 C4' H4'1 . . 107.6
C5' C4' H4'1 . . 107.6
N1 C4' H4'2 . . 107.6
C5' C4' H4'2 . . 107.6
H4'1 C4' H4'2 . . 107.0
C4' C5' C6' . . 115(4)
C4' C5' H5'1 . . 108.5
C6' C5' H5'1 . . 108.5
C4' C5' H5'2 . . 108.5
C6' C5' H5'2 . . 108.5
H5'1 C5' H5'2 . . 107.5
N2 C6' C5' . . 98(3)
N2 C6' H6'1 . . 112.2
C5' C6' H6'1 . . 112.2
N2 C6' H6'2 . . 112.2
C5' C6' H6'2 . . 112.2
H6'1 C6' H6'2 . . 109.8
N3 C7 C8 . . 124.4(9)
N3 C7 H7 . . 117.8
C8 C7 H7 . . 117.8
C9 C8 C7 . . 120.3(9)
C9 C8 H8 . . 119.8
C7 C8 H8 . . 119.8
C10 C9 C8 . . 114.9(8)
C10 C9 C9 . 7 123.4(9)
C8 C9 C9 . 7 121.7(9)
C9 C10 C11 . . 121.2(9)
C9 C10 H10 . . 119.4
C11 C10 H10 . . 119.4
N3 C11 C10 . . 123.6(9)
N3 C11 H11 . . 118.2
C10 C11 H11 . . 118.2

loop_
_geom_bond_atom_site_label_1
_geom_bond_atom_site_label_2
_geom_bond_site_symmetry_2
_geom_bond_distance
_geom_bond_publ_flag
Cu1 O6 . 1.923(5) ?
Cu1 O6 7_655 1.944(5) ?
Cu1 N1 . 1.973(8) y
Cu1 N2 . 1.996(6) y
Cu1 N3 . 2.411(8) y
Cu1 Cu1 7_655 3.0498(19) y
Cl1 O3 . 1.352(12) ?
Cl1 O3 2_655 1.352(12) ?
Cl1 O1 2_655 1.378(9) ?
Cl1 O1 . 1.378(9) ?
Cl1 O2 . 1.541(13) ?
Cl1 O2 2_655 1.541(13) ?
Cl2 O5 . 1.349(9) ?
Cl2 O5 2_655 1.349(9) ?
Cl2 O4 2_655 1.375(10) ?
Cl2 O4 . 1.375(10) ?
N1 C4 . 1.378(14) ?
N1 C4' . 1.44(2) ?
N1 C3 . 1.515(12) ?
N1 H1 . 0.9100 ?
N2 C6' . 1.43(4) ?
N2 C6 . 1.492(19) ?
N2 H2A . 0.9000 ?
N2 H2B . 0.9000 ?
N3 C11 . 1.307(11) ?
N3 C7 . 1.313(11) ?
O2 O3 2_655 1.65(2) ?
O3 O3 2_655 0.89(4) ?
O3 O2 2_655 1.65(2) ?
O6 C1 . 1.403(9) ?
O6 Cu1 7_655 1.944(5) ?
C1 C2 . 1.507(12) ?
C1 H1A . 0.9700 ?
C1 H1B . 0.9700 ?
C2 C3 . 1.476(17) ?
C2 H2C . 0.9700 ?
C2 H2D . 0.9700 ?
C3 H3A . 0.9700 ?
C3 H3B . 0.9700 ?
C4 C5 . 1.486(15) ?
C4 H4A . 0.9700 ?
C4 H4B . 0.9700 ?
C5 C6 . 1.492(16) ?
C5 H5A . 0.9700 ?
C5 H5B . 0.9700 ?
C6 H6A . 0.9700 ?
C6 H6B . 0.9700 ?
C4' C5' . 1.53(2) ?
C4' H4'1 . 0.9700 ?
C4' H4'2 . 0.9700 ?
C5' C6' . 1.54(2) ?
C5' H5'1 . 0.9700 ?
C5' H5'2 . 0.9700 ?
C6' H6'1 . 0.9700 ?
C6' H6'2 . 0.9700 ?
C7 C8 . 1.377(13) ?
C7 H7 . 0.9300 ?
C8 C9 . 1.377(11) ?
C8 H8 . 0.9300 ?
C9 C10 . 1.355(11) ?
C9 C9 7 1.478(16) ?
C10 C11 . 1.391(13) ?
C10 H10 . 0.9300 ?
C11 H11 . 0.9300 ?

loop_
_geom_hbond_atom_site_label_D
_geom_hbond_atom_site_label_H
_geom_hbond_atom_site_label_A
_geom_hbond_site_symmetry_A
_geom_hbond_distance_DH
_geom_hbond_distance_HA
_geom_hbond_distance_DA
_geom_hbond_angle_DHA
N1 H1 N3 . 0.91 2.68 3.163(12) 113.8
N2 H2A O1 8 0.90 2.32 3.173(14) 158.7
N2 H2B O4 6_565 0.90 2.47 3.119(13) 128.9
